data_4514338
loop_
_publ_author_name
'Korvorapun, Korkit'
'Kaplaneris, Nikolaos'
'Rogge, Torben'
'Warratz, Svenja'
'St\"uckl, A. Claudia'
'Ackermann, Lutz'

_publ_section_title
;
 Sequential meta-/ortho-C--H Functionalizations by One-Pot
 Ruthenium(II/III) Catalysis
;
_journal_issue 2
_journal_name_full 'ACS Catalysis'
_journal_page_first 886
_journal_paper_doi 10.1021/acscatal.7b03648
_journal_volume 8
_journal_year 2018
_chemical_absolute_configuration ad
_chemical_formula_moiety 'C23 H21 N3 O3'
_chemical_formula_sum 'C23 H21 N3 O3'
_chemical_formula_weight 387.43
_space_group_crystal_system orthorhombic
_space_group_IT_number 19
_space_group_name_Hall 'P 2ac 2ab'
_space_group_name_H-M_alt 'P 21 21 21'
_symmetry_space_group_name_Hall 'P 2ac 2ab'
_symmetry_space_group_name_H-M 'P 21 21 21'
_atom_sites_solution_hydrogens geom
_atom_sites_solution_primary dual
_audit_creation_date 2017-09-05
_audit_creation_method
;
Olex2 1.2
(compiled 2017.08.10 svn.r3458 for OlexSys, GUI svn.r5381)
;
_cell_angle_alpha 90
_cell_angle_beta 90
_cell_angle_gamma 90
_cell_formula_units_Z 4
_cell_length_a 6.2748(5)
_cell_length_b 13.1370(11)
_cell_length_c 24.081(2)
_cell_measurement_reflns_used 9846
_cell_measurement_temperature 101
_cell_measurement_theta_max 74.56
_cell_measurement_theta_min 3.67
_cell_volume 1985.0(3)
_computing_cell_refinement 'SAINT V8.38A (?, 2016)'
_computing_data_reduction 'SAINT V8.38A (?, 2016)'
_computing_molecular_graphics 'Olex2 (Dolomanov et al., 2009)'
_computing_publication_material 'Olex2 (Dolomanov et al., 2009)'
_computing_structure_refinement 'XL (Sheldrick, 2008)'
_computing_structure_solution 'XT (Sheldrick, 2015)'
_diffrn_ambient_temperature 101.23
_diffrn_measured_fraction_theta_full 0.992
_diffrn_measured_fraction_theta_max 0.989
_diffrn_measurement_device_type 'Bruker APEX-II CCD'
_diffrn_measurement_method '\f and \w scans'
_diffrn_radiation_type CuK\a
_diffrn_radiation_wavelength 1.54178
_diffrn_reflns_av_R_equivalents 0.0197
_diffrn_reflns_av_unetI/netI 0.0181
_diffrn_reflns_Laue_measured_fraction_full 0.992
_diffrn_reflns_Laue_measured_fraction_max 0.989
_diffrn_reflns_limit_h_max 7
_diffrn_reflns_limit_h_min -7
_diffrn_reflns_limit_k_max 16
_diffrn_reflns_limit_k_min -13
_diffrn_reflns_limit_l_max 29
_diffrn_reflns_limit_l_min -30
_diffrn_reflns_number 16924
_diffrn_reflns_point_group_measured_fraction_full 0.994
_diffrn_reflns_point_group_measured_fraction_max 0.989
_diffrn_reflns_theta_full 67.679
_diffrn_reflns_theta_max 74.554
_diffrn_reflns_theta_min 3.671
_diffrn_standards_number 0
_exptl_absorpt_coefficient_mu 0.708
_exptl_absorpt_correction_T_max 1.0000
_exptl_absorpt_correction_T_min 0.8061
_exptl_absorpt_correction_type numerical
_exptl_absorpt_process_details
'SADABS-2016/2 (Bruker,2016/2) was used for absorption correction. wR2(int) was 0.0777 before and 0.0339 after correction. The Ratio of minimum to maximum transmission is 0.9094. The \l/2 correction factor is Not present.'
_exptl_crystal_colour colourless
_exptl_crystal_colour_primary colourless
_exptl_crystal_density_diffrn 1.296
_exptl_crystal_description plate
_exptl_crystal_F_000 816
_exptl_crystal_size_max 0.49
_exptl_crystal_size_mid 0.21
_exptl_crystal_size_min 0.092
_refine_diff_density_max 0.140
_refine_diff_density_min -0.180
_refine_diff_density_rms 0.036
_refine_ls_abs_structure_details
;
 Flack x determined using 1676 quotients [(I+)-(I-)]/[(I+)+(I-)]
 (Parsons, Flack and Wagner, Acta Cryst. B69 (2013) 249-259).
;
_refine_ls_abs_structure_Flack 0.03(3)
_refine_ls_extinction_method none
_refine_ls_goodness_of_fit_ref 1.077
_refine_ls_hydrogen_treatment constr
_refine_ls_matrix_type full
_refine_ls_number_parameters 263
_refine_ls_number_reflns 4024
_refine_ls_number_restraints 0
_refine_ls_restrained_S_all 1.077
_refine_ls_R_factor_all 0.0260
_refine_ls_R_factor_gt 0.0259
_refine_ls_shift/su_max 0.001
_refine_ls_shift/su_mean 0.000
_refine_ls_structure_factor_coef Fsqd
_refine_ls_weighting_details 'w=1/[\s^2^(Fo^2^)+(0.0334P)^2^+0.3264P] where P=(Fo^2^+2Fc^2^)/3'
_refine_ls_weighting_scheme calc
_refine_ls_wR_factor_gt 0.0658
_refine_ls_wR_factor_ref 0.0659
_reflns_Friedel_coverage 0.727
_reflns_Friedel_fraction_full 0.995
_reflns_Friedel_fraction_max 0.991
_reflns_number_gt 4000
_reflns_number_total 4024
_reflns_threshold_expression 'I > 2\s(I)'
_cod_data_source_file cs7b03648_si_002.cif
_cod_data_source_block cu_0123_cg_0m
_cod_depositor_comments 'Adding full bibliography for 4514336--4514340.cif.'
_cod_original_cell_volume 1985.1(3)
_cod_database_code 4514338
_shelx_shelxl_version_number 2016/6
_shelx_space_group_comment
;
The symmetry employed for this shelxl refinement is uniquely defined
by the following loop, which should always be used as a source of
symmetry information in preference to the above space-group names.
They are only intended as comments.
;
_shelx_estimated_absorpt_t_max 0.938
_shelx_estimated_absorpt_t_min 0.723
_olex2_refinement_description
;
1. Fixed Uiso
 At 1.2 times of:
  All C(H) groups, All C(H,H) groups
 At 1.5 times of:
  All C(H,H,H) groups
2.a Ternary CH refined with riding coordinates:
 C3(H3), C12(H12)
2.b Secondary CH2 refined with riding coordinates:
 C2(H2A,H2B), C4(H4A,H4B)
2.c Aromatic/amide H refined with riding coordinates:
 C6(H6), C7(H7), C8(H8), C9(H9), C10(H10), C15(H15), C17(H17), C18(H18),
 C19(H19), C21(H21), C22(H22), C23(H23)
2.d Idealised Me refined as rotating group:
 C13(H13A,H13B,H13C)
;
_olex2_submission_special_instructions 'No special instructions were received'

loop_
_space_group_symop_operation_xyz
'x, y, z'
'-x+1/2, -y, z+1/2'
'-x, y+1/2, -z+1/2'
'x+1/2, -y+1/2, -z'

loop_
_atom_site_label
_atom_site_type_symbol
_atom_site_fract_x
_atom_site_fract_y
_atom_site_fract_z
_atom_site_U_iso_or_equiv
_atom_site_adp_type
_atom_site_occupancy
_atom_site_site_symmetry_order
_atom_site_calc_flag
_atom_site_refinement_flags_posn
O1 O 0.80909(19) 0.41310(9) 0.47299(4) 0.0327(3) Uani 1 1 d .
O2 O 0.38192(16) 0.43987(8) 0.33848(4) 0.0224(2) Uani 1 1 d .
O3 O 0.68738(16) 0.42912(8) 0.29137(4) 0.0234(2) Uani 1 1 d .
N1 N 0.71119(18) 0.42241(9) 0.38341(5) 0.0177(2) Uani 1 1 d .
N2 N -0.0449(2) 0.70415(9) 0.34215(5) 0.0242(3) Uani 1 1 d .
N3 N 0.0469(2) 0.87347(9) 0.36880(5) 0.0252(3) Uani 1 1 d .
C1 C 0.5723(2) 0.43181(10) 0.33859(5) 0.0177(3) Uani 1 1 d .
C2 C 0.9143(2) 0.42780(12) 0.30474(6) 0.0261(3) Uani 1 1 d .
H2A H 0.976901 0.496600 0.300844 0.031 Uiso 1 1 calc R
H2B H 0.991948 0.380266 0.280084 0.031 Uiso 1 1 calc R
C3 C 0.9241(2) 0.39219(10) 0.36462(6) 0.0205(3) Uani 1 1 d .
H3 H 1.034619 0.432025 0.385182 0.025 Uiso 1 1 calc R
C4 C 0.9654(2) 0.27731(10) 0.37214(6) 0.0223(3) Uani 1 1 d .
H4A H 1.099142 0.259272 0.352675 0.027 Uiso 1 1 calc R
H4B H 0.986389 0.263112 0.412145 0.027 Uiso 1 1 calc R
C5 C 0.7886(2) 0.21012(10) 0.35067(6) 0.0199(3) Uani 1 1 d .
C6 C 0.7869(3) 0.17434(11) 0.29603(6) 0.0263(3) Uani 1 1 d .
H6 H 0.900337 0.191814 0.271712 0.032 Uiso 1 1 calc R
C7 C 0.6214(3) 0.11354(12) 0.27681(7) 0.0325(4) Uani 1 1 d .
H7 H 0.621932 0.090445 0.239424 0.039 Uiso 1 1 calc R
C8 C 0.4556(3) 0.08636(12) 0.31179(7) 0.0328(4) Uani 1 1 d .
H8 H 0.342956 0.044621 0.298496 0.039 Uiso 1 1 calc R
C9 C 0.4548(3) 0.12040(11) 0.36630(7) 0.0289(3) Uani 1 1 d .
H9 H 0.342246 0.101542 0.390599 0.035 Uiso 1 1 calc R
C10 C 0.6197(2) 0.18237(11) 0.38535(6) 0.0221(3) Uani 1 1 d .
H10 H 0.617202 0.206179 0.422596 0.027 Uiso 1 1 calc R
C11 C 0.6689(2) 0.43382(10) 0.44015(6) 0.0206(3) Uani 1 1 d .
C12 C 0.4536(2) 0.47643(10) 0.45686(6) 0.0212(3) Uani 1 1 d .
H12 H 0.340474 0.440336 0.435248 0.025 Uiso 1 1 calc R
C13 C 0.4138(3) 0.45873(12) 0.51879(6) 0.0325(4) Uani 1 1 d .
H13A H 0.518552 0.497071 0.540549 0.049 Uiso 1 1 calc GR
H13B H 0.427374 0.385999 0.527117 0.049 Uiso 1 1 calc GR
H13C H 0.269873 0.481786 0.528380 0.049 Uiso 1 1 calc GR
C14 C 0.4455(2) 0.58949(10) 0.44243(5) 0.0182(3) Uani 1 1 d .
C15 C 0.2763(2) 0.62869(10) 0.41196(5) 0.0183(3) Uani 1 1 d .
H15 H 0.168771 0.584051 0.398589 0.022 Uiso 1 1 calc R
C16 C 0.2619(2) 0.73290(10) 0.40072(5) 0.0184(3) Uani 1 1 d .
C17 C 0.4205(2) 0.79808(10) 0.42059(5) 0.0203(3) Uani 1 1 d .
H17 H 0.412012 0.869098 0.413481 0.024 Uiso 1 1 calc R
C18 C 0.5906(2) 0.75908(11) 0.45070(6) 0.0225(3) Uani 1 1 d .
H18 H 0.698515 0.803511 0.464032 0.027 Uiso 1 1 calc R
C19 C 0.6036(2) 0.65528(11) 0.46145(6) 0.0215(3) Uani 1 1 d .
H19 H 0.720943 0.629077 0.481871 0.026 Uiso 1 1 calc R
C20 C 0.0780(2) 0.77240(10) 0.36854(5) 0.0194(3) Uani 1 1 d .
C21 C -0.2125(3) 0.74144(13) 0.31439(6) 0.0277(3) Uani 1 1 d .
H21 H -0.303272 0.695232 0.295371 0.033 Uiso 1 1 calc R
C22 C -0.2593(3) 0.84407(13) 0.31216(6) 0.0282(3) Uani 1 1 d .
H22 H -0.378735 0.869465 0.292266 0.034 Uiso 1 1 calc R
C23 C -0.1218(3) 0.90769(12) 0.34066(6) 0.0288(3) Uani 1 1 d .
H23 H -0.148538 0.978856 0.340168 0.035 Uiso 1 1 calc R

loop_
_atom_site_aniso_label
_atom_site_aniso_U_11
_atom_site_aniso_U_22
_atom_site_aniso_U_33
_atom_site_aniso_U_23
_atom_site_aniso_U_13
_atom_site_aniso_U_12
O1 0.0330(6) 0.0368(6) 0.0282(5) -0.0049(5) -0.0131(5) 0.0111(5)
O2 0.0148(4) 0.0281(5) 0.0242(5) -0.0004(4) -0.0020(4) 0.0033(4)
O3 0.0200(5) 0.0278(5) 0.0224(5) 0.0054(4) 0.0043(4) 0.0047(4)
N1 0.0130(5) 0.0165(5) 0.0236(5) -0.0004(4) -0.0018(4) 0.0018(4)
N2 0.0236(6) 0.0255(6) 0.0237(6) -0.0049(5) -0.0018(5) 0.0036(5)
N3 0.0289(7) 0.0205(6) 0.0261(6) 0.0027(5) -0.0004(5) 0.0031(5)
C1 0.0185(7) 0.0152(6) 0.0195(6) 0.0016(5) 0.0000(5) 0.0012(5)
C2 0.0177(7) 0.0244(7) 0.0360(8) 0.0068(6) 0.0073(6) 0.0036(6)
C3 0.0120(6) 0.0184(6) 0.0312(7) 0.0003(5) 0.0009(5) 0.0006(5)
C4 0.0169(6) 0.0186(6) 0.0313(7) 0.0007(5) -0.0022(6) 0.0045(5)
C5 0.0209(6) 0.0133(6) 0.0254(7) 0.0010(5) -0.0034(6) 0.0060(5)
C6 0.0331(8) 0.0204(7) 0.0254(7) 0.0013(6) -0.0012(6) 0.0090(6)
C7 0.0438(9) 0.0228(7) 0.0310(8) -0.0066(6) -0.0145(7) 0.0122(7)
C8 0.0278(8) 0.0191(7) 0.0516(10) -0.0069(6) -0.0165(7) 0.0053(6)
C9 0.0208(7) 0.0184(6) 0.0475(9) 0.0021(6) -0.0021(7) 0.0034(6)
C10 0.0218(7) 0.0175(6) 0.0271(7) 0.0005(5) -0.0024(6) 0.0045(5)
C11 0.0237(7) 0.0162(6) 0.0218(6) -0.0009(5) -0.0036(5) 0.0021(5)
C12 0.0242(7) 0.0196(6) 0.0198(6) 0.0010(5) 0.0010(6) 0.0019(5)
C13 0.0436(9) 0.0298(8) 0.0241(7) 0.0074(6) 0.0079(7) 0.0064(7)
C14 0.0213(7) 0.0183(6) 0.0148(5) -0.0024(5) 0.0035(5) 0.0018(5)
C15 0.0191(6) 0.0179(6) 0.0179(6) -0.0035(5) 0.0017(5) -0.0009(5)
C16 0.0207(7) 0.0193(6) 0.0152(6) -0.0014(5) 0.0039(5) 0.0006(5)
C17 0.0240(7) 0.0178(6) 0.0191(6) -0.0011(5) 0.0039(5) -0.0003(6)
C18 0.0226(7) 0.0234(7) 0.0217(7) -0.0054(5) 0.0001(6) -0.0043(6)
C19 0.0204(6) 0.0259(7) 0.0180(6) -0.0023(5) -0.0014(5) 0.0029(6)
C20 0.0213(7) 0.0208(6) 0.0162(6) -0.0006(5) 0.0039(5) 0.0022(5)
C21 0.0236(7) 0.0348(8) 0.0245(7) -0.0047(6) -0.0034(6) 0.0041(7)
C22 0.0261(8) 0.0366(8) 0.0218(7) 0.0045(6) 0.0011(6) 0.0086(6)
C23 0.0329(8) 0.0240(7) 0.0295(7) 0.0054(6) -0.0002(7) 0.0068(6)

loop_
_atom_type_symbol
_atom_type_description
_atom_type_scat_dispersion_real
_atom_type_scat_dispersion_imag
_atom_type_scat_source
C C 0.0181 0.0091 'International Tables Vol C Tables 4.2.6.8 and 6.1.1.4'
H H 0.0000 0.0000 'International Tables Vol C Tables 4.2.6.8 and 6.1.1.4'
N N 0.0311 0.0180 'International Tables Vol C Tables 4.2.6.8 and 6.1.1.4'
O O 0.0492 0.0322 'International Tables Vol C Tables 4.2.6.8 and 6.1.1.4'

loop_
_geom_angle_atom_site_label_1
_geom_angle_atom_site_label_2
_geom_angle_atom_site_label_3
_geom_angle
C1 O3 C2 109.68(11)
C1 N1 C3 110.80(11)
C1 N1 C11 128.92(12)
C11 N1 C3 120.23(11)
C21 N2 C20 116.29(13)
C23 N3 C20 116.49(13)
O2 C1 O3 122.29(13)
O2 C1 N1 129.25(13)
O3 C1 N1 108.45(11)
O3 C2 H2A 110.8
O3 C2 H2B 110.8
O3 C2 C3 104.65(11)
H2A C2 H2B 108.9
C3 C2 H2A 110.8
C3 C2 H2B 110.8
N1 C3 C2 99.96(11)
N1 C3 H3 109.7
N1 C3 C4 112.47(11)
C2 C3 H3 109.7
C2 C3 C4 114.86(12)
C4 C3 H3 109.7
C3 C4 H4A 108.7
C3 C4 H4B 108.7
H4A C4 H4B 107.6
C5 C4 C3 114.11(11)
C5 C4 H4A 108.7
C5 C4 H4B 108.7
C6 C5 C4 121.66(14)
C6 C5 C10 117.99(14)
C10 C5 C4 120.35(13)
C5 C6 H6 119.6
C7 C6 C5 120.85(15)
C7 C6 H6 119.6
C6 C7 H7 119.8
C8 C7 C6 120.45(14)
C8 C7 H7 119.8
C7 C8 H8 120.2
C7 C8 C9 119.67(15)
C9 C8 H8 120.2
C8 C9 H9 120.1
C8 C9 C10 119.81(16)
C10 C9 H9 120.1
C5 C10 H10 119.4
C9 C10 C5 121.22(14)
C9 C10 H10 119.4
O1 C11 N1 118.31(13)
O1 C11 C12 123.74(13)
N1 C11 C12 117.87(12)
C11 C12 H12 108.6
C11 C12 C13 110.38(12)
C11 C12 C14 109.18(11)
C13 C12 H12 108.6
C14 C12 H12 108.6
C14 C12 C13 111.37(11)
C12 C13 H13A 109.5
C12 C13 H13B 109.5
C12 C13 H13C 109.5
H13A C13 H13B 109.5
H13A C13 H13C 109.5
H13B C13 H13C 109.5
C15 C14 C12 120.41(12)
C15 C14 C19 119.20(12)
C19 C14 C12 120.34(13)
C14 C15 H15 119.5
C14 C15 C16 120.93(13)
C16 C15 H15 119.5
C15 C16 C20 119.57(13)
C17 C16 C15 119.20(13)
C17 C16 C20 121.23(13)
C16 C17 H17 120.0
C18 C17 C16 120.01(13)
C18 C17 H17 120.0
C17 C18 H18 119.9
C17 C18 C19 120.30(13)
C19 C18 H18 119.9
C14 C19 H19 119.8
C18 C19 C14 120.36(13)
C18 C19 H19 119.8
N2 C20 C16 117.40(12)
N3 C20 N2 125.43(13)
N3 C20 C16 117.16(13)
N2 C21 H21 118.5
N2 C21 C22 122.92(15)
C22 C21 H21 118.5
C21 C22 H22 122.0
C21 C22 C23 115.97(15)
C23 C22 H22 122.0
N3 C23 C22 122.89(14)
N3 C23 H23 118.6
C22 C23 H23 118.6

loop_
_geom_bond_atom_site_label_1
_geom_bond_atom_site_label_2
_geom_bond_distance
O1 C11 1.2140(18)
O2 C1 1.1994(17)
O3 C1 1.3474(16)
O3 C2 1.4597(18)
N1 C1 1.3927(17)
N1 C3 1.4654(18)
N1 C11 1.3999(18)
N2 C20 1.3424(19)
N2 C21 1.339(2)
N3 C20 1.3420(18)
N3 C23 1.335(2)
C2 H2A 0.9900
C2 H2B 0.9900
C2 C3 1.517(2)
C3 H3 1.0000
C3 C4 1.5420(18)
C4 H4A 0.9900
C4 H4B 0.9900
C4 C5 1.509(2)
C5 C6 1.397(2)
C5 C10 1.398(2)
C6 H6 0.9500
C6 C7 1.389(2)
C7 H7 0.9500
C7 C8 1.385(3)
C8 H8 0.9500
C8 C9 1.387(2)
C9 H9 0.9500
C9 C10 1.394(2)
C10 H10 0.9500
C11 C12 1.516(2)
C12 H12 1.0000
C12 C13 1.530(2)
C12 C14 1.5263(18)
C13 H13A 0.9800
C13 H13B 0.9800
C13 H13C 0.9800
C14 C15 1.390(2)
C14 C19 1.393(2)
C15 H15 0.9500
C15 C16 1.3984(19)
C16 C17 1.397(2)
C16 C20 1.484(2)
C17 H17 0.9500
C17 C18 1.388(2)
C18 H18 0.9500
C18 C19 1.390(2)
C19 H19 0.9500
C21 H21 0.9500
C21 C22 1.381(2)
C22 H22 0.9500
C22 C23 1.384(2)
C23 H23 0.9500
